data_2232302
loop_
_publ_author_name
'Wei, Ang Chee'
'Ali, Mohamed Ashraf'
'Ismail, Rusli'
'Hemamalini, Madhukar'
'Fun, Hoong-Kun'

_publ_section_title
;
 4'-(4-Bromophenyl)-1'-methyldispiro[indan-2,2'-pyrrolidine-3',2''-indan]-1,3,1''-trione
;
_journal_coeditor_code HB6460
_journal_issue 11
_journal_name_full 'Acta Crystallographica Section E'
_journal_page_first o3124
_journal_paper_doi 10.1107/S1600536811044515
_journal_volume 67
_journal_year 2011
_chemical_formula_iupac 'C27 H20 Br N O3'
_chemical_formula_moiety 'C27 H20 Br N O3'
_chemical_formula_sum 'C27 H20 Br N O3'
_chemical_formula_weight 486.35
_chemical_name_systematic
;
4'-(4-Bromophenyl)-1'-methyldispiro[indan-2,2'-pyrrolidine-3',2''-indan]-
1,3,1''-trione
;
_space_group_IT_number 14
_symmetry_cell_setting monoclinic
_symmetry_space_group_name_Hall '-P 2yn'
_symmetry_space_group_name_H-M 'P 1 21/n 1'
_atom_sites_solution_hydrogens geom
_atom_sites_solution_primary direct
_atom_sites_solution_secondary difmap
_audit_creation_method SHELXL-97
_cell_angle_alpha 90.00
_cell_angle_beta 98.4220(10)
_cell_angle_gamma 90.00
_cell_formula_units_Z 4
_cell_length_a 7.83920(10)
_cell_length_b 21.5849(5)
_cell_length_c 12.7823(3)
_cell_measurement_reflns_used 5478
_cell_measurement_temperature 100.0(10)
_cell_measurement_theta_max 29.80
_cell_measurement_theta_min 2.48
_cell_volume 2139.55(8)
_computing_cell_refinement 'SAINT (Bruker, 2009)'
_computing_data_collection 'APEX2 (Bruker, 2009)'
_computing_data_reduction 'SAINT (Bruker, 2009)'
_computing_molecular_graphics 'SHELXTL (Sheldrick, 2008)'
_computing_publication_material 'SHELXTL (Sheldrick, 2008) and PLATON (Spek, 2009)'
_computing_structure_refinement 'SHELXTL (Sheldrick, 2008)'
_computing_structure_solution 'SHELXTL (Sheldrick, 2008)'
_diffrn_ambient_temperature 100.0(10)
_diffrn_measured_fraction_theta_full 0.989
_diffrn_measured_fraction_theta_max 0.989
_diffrn_measurement_device_type 'Bruker SMART APEXII CCD'
_diffrn_measurement_method '\f and \w scans'
_diffrn_radiation_monochromator graphite
_diffrn_radiation_source 'fine-focus sealed tube'
_diffrn_radiation_type MoK\a
_diffrn_radiation_wavelength 0.71073
_diffrn_reflns_av_R_equivalents 0.0363
_diffrn_reflns_av_sigmaI/netI 0.0474
_diffrn_reflns_limit_h_max 11
_diffrn_reflns_limit_h_min -11
_diffrn_reflns_limit_k_max 21
_diffrn_reflns_limit_k_min -30
_diffrn_reflns_limit_l_max 18
_diffrn_reflns_limit_l_min -18
_diffrn_reflns_number 18795
_diffrn_reflns_theta_full 30.22
_diffrn_reflns_theta_max 30.22
_diffrn_reflns_theta_min 1.87
_diffrn_standards_number 0
_exptl_absorpt_coefficient_mu 1.952
_exptl_absorpt_correction_T_max 0.7882
_exptl_absorpt_correction_T_min 0.4916
_exptl_absorpt_correction_type multi-scan
_exptl_absorpt_process_details '(SADABS; Bruker, 2009)'
_exptl_crystal_colour yellow
_exptl_crystal_density_diffrn 1.510
_exptl_crystal_density_method 'not measured'
_exptl_crystal_description block
_exptl_crystal_F_000 992
_exptl_crystal_size_max 0.42
_exptl_crystal_size_mid 0.20
_exptl_crystal_size_min 0.13
_refine_diff_density_max 0.780
_refine_diff_density_min -0.724
_refine_ls_extinction_method none
_refine_ls_goodness_of_fit_ref 1.022
_refine_ls_hydrogen_treatment constr
_refine_ls_matrix_type full
_refine_ls_number_parameters 290
_refine_ls_number_reflns 6300
_refine_ls_number_restraints 0
_refine_ls_restrained_S_all 1.022
_refine_ls_R_factor_all 0.0648
_refine_ls_R_factor_gt 0.0409
_refine_ls_shift/su_max_lt 0.001
_refine_ls_shift/su_mean 0.000
_refine_ls_structure_factor_coef Fsqd
_refine_ls_weighting_details 'calc w=1/[\s^2^(Fo^2^)+(0.0387P)^2^+1.0757P] where P=(Fo^2^+2Fc^2^)/3'
_refine_ls_weighting_scheme calc
_refine_ls_wR_factor_gt 0.0856
_refine_ls_wR_factor_ref 0.0937
_reflns_number_gt 4709
_reflns_number_total 6300
_reflns_threshold_expression I>2\s(I)
_cod_data_source_file hb6460.cif
_cod_data_source_block I
_cod_original_sg_symbol_H-M 'P 21/n'
_cod_database_code 2232302
_cod_database_fobs_code 2232302

loop_
_symmetry_equiv_pos_as_xyz
'x, y, z'
'-x+1/2, y+1/2, -z+1/2'
'-x, -y, -z'
'x-1/2, -y-1/2, z-1/2'

loop_
_atom_site_type_symbol
_atom_site_label
_atom_site_fract_x
_atom_site_fract_y
_atom_site_fract_z
_atom_site_U_iso_or_equiv
_atom_site_adp_type
_atom_site_calc_flag
_atom_site_refinement_flags
_atom_site_occupancy
_atom_site_symmetry_multiplicity
Br Br1 0.43113(3) 0.100889(10) 0.065729(18) 0.03000(8) Uani d . 1 1
O O1 -0.22936(19) -0.10044(7) 0.55329(11) 0.0260(3) Uani d . 1 1
O O2 -0.0213(2) -0.18954(7) 0.22339(11) 0.0276(3) Uani d . 1 1
O O3 -0.4454(2) -0.15915(7) 0.21003(11) 0.0290(4) Uani d . 1 1
N N1 -0.3407(2) -0.04677(8) 0.34244(13) 0.0215(4) Uani d . 1 1
C C1 0.2608(2) 0.05064(9) 0.11634(15) 0.0204(4) Uani d . 1 1
C C2 0.1755(3) 0.07378(10) 0.19495(16) 0.0219(4) Uani d . 1 1
H H2A 0.2049 0.1132 0.2254 0.026 Uiso calc R 1 1
C C3 0.0460(3) 0.03840(9) 0.22887(15) 0.0203(4) Uani d . 1 1
H H3A -0.0139 0.0542 0.2826 0.024 Uiso calc R 1 1
C C4 0.0021(2) -0.01977(9) 0.18553(14) 0.0176(4) Uani d . 1 1
C C5 0.0949(3) -0.04220(9) 0.10800(15) 0.0203(4) Uani d . 1 1
H H5A 0.0685 -0.0821 0.0785 0.024 Uiso calc R 1 1
C C6 0.2249(3) -0.00746(10) 0.07308(15) 0.0222(4) Uani d . 1 1
H H6A 0.2876 -0.0233 0.0207 0.027 Uiso calc R 1 1
C C7 -0.1388(2) -0.05921(9) 0.21992(15) 0.0188(4) Uani d . 1 1
H H7A -0.1739 -0.0898 0.1621 0.023 Uiso calc R 1 1
C C8 -0.3039(3) -0.02450(10) 0.23916(16) 0.0224(4) Uani d . 1 1
H H8A -0.2846 0.0208 0.2408 0.027 Uiso calc R 1 1
H H8B -0.4008 -0.0342 0.1828 0.027 Uiso calc R 1 1
C C9 -0.2654(2) -0.10771(9) 0.35915(15) 0.0185(4) Uani d . 1 1
C C10 -0.0832(2) -0.09696(9) 0.32268(15) 0.0170(4) Uani d . 1 1
C C11 0.0410(2) -0.06671(9) 0.41356(15) 0.0182(4) Uani d . 1 1
H H11A 0.1157 -0.0356 0.3859 0.022 Uiso calc R 1 1
H H11B -0.0239 -0.0464 0.4650 0.022 Uiso calc R 1 1
C C12 0.1463(2) -0.12043(9) 0.46402(15) 0.0187(4) Uani d . 1 1
C C13 0.2532(3) -0.12312(11) 0.56122(16) 0.0259(5) Uani d . 1 1
H H13A 0.2694 -0.0878 0.6058 0.031 Uiso calc R 1 1
C C14 0.3353(3) -0.17868(12) 0.59126(17) 0.0320(5) Uani d . 1 1
H H14A 0.4071 -0.1812 0.6578 0.038 Uiso calc R 1 1
C C15 0.3152(3) -0.23066(12) 0.52644(18) 0.0316(5) Uani d . 1 1
H H15A 0.3717 -0.2682 0.5495 0.038 Uiso calc R 1 1
C C16 0.2136(3) -0.22802(10) 0.42880(17) 0.0259(4) Uani d . 1 1
H H16A 0.2018 -0.2629 0.3830 0.031 Uiso calc R 1 1
C C17 0.1288(2) -0.17243(9) 0.39946(15) 0.0192(4) Uani d . 1 1
C C18 0.0067(2) -0.15870(9) 0.30345(15) 0.0193(4) Uani d . 1 1
C C19 -0.2491(2) -0.13185(10) 0.47401(15) 0.0203(4) Uani d . 1 1
C C20 -0.2659(2) -0.20008(10) 0.46840(15) 0.0193(4) Uani d . 1 1
C C21 -0.2248(3) -0.24379(10) 0.54822(16) 0.0235(4) Uani d . 1 1
H H21A -0.1788 -0.2315 0.6180 0.028 Uiso calc R 1 1
C C22 -0.2525(3) -0.30551(11) 0.52318(17) 0.0270(5) Uani d . 1 1
H H22A -0.2236 -0.3362 0.5761 0.032 Uiso calc R 1 1
C C23 -0.3230(3) -0.32353(10) 0.42047(18) 0.0274(5) Uani d . 1 1
H H23A -0.3429 -0.3662 0.4053 0.033 Uiso calc R 1 1
C C24 -0.3641(3) -0.28024(10) 0.34061(17) 0.0247(4) Uani d . 1 1
H H24A -0.4117 -0.2926 0.2711 0.030 Uiso calc R 1 1
C C25 -0.3334(2) -0.21820(10) 0.36564(15) 0.0202(4) Uani d . 1 1
C C26 -0.3611(3) -0.16237(10) 0.29702(15) 0.0214(4) Uani d . 1 1
C C27 -0.5213(3) -0.04025(11) 0.35822(17) 0.0282(5) Uani d . 1 1
H H27A -0.5346 -0.0545 0.4294 0.042 Uiso calc R 1 1
H H27B -0.5946 -0.0652 0.3056 0.042 Uiso calc R 1 1
H H27C -0.5556 0.0034 0.3503 0.042 Uiso calc R 1 1

loop_
_atom_site_aniso_label
_atom_site_aniso_U_11
_atom_site_aniso_U_22
_atom_site_aniso_U_33
_atom_site_aniso_U_12
_atom_site_aniso_U_13
_atom_site_aniso_U_23
Br1 0.02737(12) 0.02655(12) 0.03979(13) 0.00148(9) 0.01733(9) 0.00830(10)
O1 0.0272(8) 0.0313(8) 0.0191(7) -0.0046(7) 0.0025(6) -0.0031(6)
O2 0.0340(9) 0.0244(8) 0.0241(7) -0.0011(7) 0.0026(6) -0.0056(6)
O3 0.0289(8) 0.0354(9) 0.0200(7) -0.0075(7) -0.0057(6) 0.0027(6)
N1 0.0155(8) 0.0263(9) 0.0232(8) 0.0029(7) 0.0047(7) 0.0042(7)
C1 0.0166(9) 0.0225(10) 0.0228(10) 0.0027(8) 0.0052(7) 0.0073(8)
C2 0.0239(10) 0.0184(10) 0.0240(10) 0.0013(8) 0.0056(8) 0.0018(8)
C3 0.0213(10) 0.0209(10) 0.0203(9) 0.0041(8) 0.0079(8) 0.0013(8)
C4 0.0163(9) 0.0194(9) 0.0164(8) 0.0026(7) 0.0001(7) 0.0046(7)
C5 0.0214(10) 0.0198(10) 0.0192(9) 0.0039(8) 0.0012(8) 0.0005(8)
C6 0.0223(10) 0.0253(10) 0.0199(9) 0.0067(8) 0.0061(8) 0.0020(8)
C7 0.0169(9) 0.0202(10) 0.0187(9) 0.0002(8) 0.0009(7) 0.0021(7)
C8 0.0166(10) 0.0268(11) 0.0236(10) 0.0014(8) 0.0021(8) 0.0071(8)
C9 0.0180(9) 0.0207(10) 0.0163(9) -0.0016(8) 0.0009(7) 0.0013(7)
C10 0.0150(9) 0.0180(9) 0.0177(8) -0.0012(7) 0.0011(7) 0.0015(7)
C11 0.0164(9) 0.0186(10) 0.0191(9) -0.0025(7) 0.0010(7) -0.0015(7)
C12 0.0140(9) 0.0244(10) 0.0178(9) -0.0021(8) 0.0024(7) 0.0024(8)
C13 0.0187(10) 0.0400(13) 0.0190(10) -0.0028(9) 0.0027(8) -0.0010(9)
C14 0.0204(11) 0.0530(16) 0.0223(11) 0.0053(10) 0.0017(8) 0.0125(10)
C15 0.0246(11) 0.0371(13) 0.0341(12) 0.0091(10) 0.0077(9) 0.0167(10)
C16 0.0248(11) 0.0234(11) 0.0313(11) 0.0036(9) 0.0095(9) 0.0064(9)
C17 0.0150(9) 0.0223(10) 0.0209(9) -0.0006(8) 0.0048(7) 0.0044(8)
C18 0.0182(9) 0.0185(9) 0.0215(9) -0.0037(8) 0.0039(8) 0.0010(8)
C19 0.0142(9) 0.0274(11) 0.0191(9) -0.0038(8) 0.0022(7) 0.0016(8)
C20 0.0128(9) 0.0251(10) 0.0197(9) -0.0036(8) 0.0011(7) 0.0011(8)
C21 0.0188(10) 0.0320(12) 0.0189(9) -0.0050(8) 0.0001(8) 0.0042(8)
C22 0.0212(10) 0.0300(12) 0.0288(11) -0.0023(9) 0.0009(9) 0.0075(9)
C23 0.0208(10) 0.0233(11) 0.0374(12) -0.0034(8) 0.0020(9) -0.0006(9)
C24 0.0188(10) 0.0297(11) 0.0247(10) -0.0044(9) 0.0005(8) -0.0030(9)
C25 0.0161(9) 0.0249(10) 0.0194(9) -0.0039(8) 0.0019(7) 0.0018(8)
C26 0.0177(9) 0.0260(11) 0.0198(9) -0.0037(8) 0.0010(8) 0.0005(8)
C27 0.0194(10) 0.0368(13) 0.0293(11) 0.0021(9) 0.0066(8) 0.0039(10)

loop_
_atom_type_symbol
_atom_type_description
_atom_type_scat_dispersion_real
_atom_type_scat_dispersion_imag
_atom_type_scat_source
C C 0.0033 0.0016 'International Tables Vol C Tables 4.2.6.8 and 6.1.1.4'
H H 0.0000 0.0000 'International Tables Vol C Tables 4.2.6.8 and 6.1.1.4'
N N 0.0061 0.0033 'International Tables Vol C Tables 4.2.6.8 and 6.1.1.4'
O O 0.0106 0.0060 'International Tables Vol C Tables 4.2.6.8 and 6.1.1.4'
Br Br -0.2901 2.4595 'International Tables Vol C Tables 4.2.6.8 and 6.1.1.4'

loop_
_geom_angle_atom_site_label_1
_geom_angle_atom_site_label_2
_geom_angle_atom_site_label_3
_geom_angle
C9 N1 C27 116.69(17)
C9 N1 C8 107.46(16)
C27 N1 C8 114.35(16)
C2 C1 C6 121.85(19)
C2 C1 Br1 118.66(16)
C6 C1 Br1 119.48(15)
C1 C2 C3 118.85(19)
C1 C2 H2A 120.6
C3 C2 H2A 120.6
C2 C3 C4 121.30(18)
C2 C3 H3A 119.4
C4 C3 H3A 119.4
C3 C4 C5 118.01(18)
C3 C4 C7 122.69(18)
C5 C4 C7 119.30(18)
C6 C5 C4 121.49(19)
C6 C5 H5A 119.3
C4 C5 H5A 119.3
C1 C6 C5 118.46(18)
C1 C6 H6A 120.8
C5 C6 H6A 120.8
C4 C7 C8 115.99(17)
C4 C7 C10 114.55(15)
C8 C7 C10 104.92(15)
C4 C7 H7A 106.9
C8 C7 H7A 106.9
C10 C7 H7A 106.9
N1 C8 C7 105.26(15)
N1 C8 H8A 110.7
C7 C8 H8A 110.7
N1 C8 H8B 110.7
C7 C8 H8B 110.7
H8A C8 H8B 108.8
N1 C9 C19 115.00(16)
N1 C9 C26 117.37(16)
C19 C9 C26 101.32(15)
N1 C9 C10 100.95(15)
C19 C9 C10 112.11(15)
C26 C9 C10 110.47(16)
C18 C10 C11 103.44(15)
C18 C10 C7 113.34(16)
C11 C10 C7 118.79(16)
C18 C10 C9 111.89(15)
C11 C10 C9 109.65(15)
C7 C10 C9 99.93(14)
C12 C11 C10 103.93(16)
C12 C11 H11A 111.0
C10 C11 H11A 111.0
C12 C11 H11B 111.0
C10 C11 H11B 111.0
H11A C11 H11B 109.0
C17 C12 C13 119.36(19)
C17 C12 C11 111.48(16)
C13 C12 C11 129.16(19)
C14 C13 C12 118.4(2)
C14 C13 H13A 120.8
C12 C13 H13A 120.8
C13 C14 C15 121.6(2)
C13 C14 H14A 119.2
C15 C14 H14A 119.2
C16 C15 C14 120.4(2)
C16 C15 H15A 119.8
C14 C15 H15A 119.8
C15 C16 C17 117.9(2)
C15 C16 H16A 121.1
C17 C16 H16A 121.1
C12 C17 C16 122.24(19)
C12 C17 C18 109.19(17)
C16 C17 C18 128.53(19)
O2 C18 C17 127.45(19)
O2 C18 C10 125.27(18)
C17 C18 C10 107.28(16)
O1 C19 C20 126.71(18)
O1 C19 C9 126.11(19)
C20 C19 C9 107.17(16)
C21 C20 C25 120.93(19)
C21 C20 C19 129.02(18)
C25 C20 C19 110.05(17)
C22 C21 C20 118.20(19)
C22 C21 H21A 120.9
C20 C21 H21A 120.9
C21 C22 C23 120.8(2)
C21 C22 H22A 119.6
C23 C22 H22A 119.6
C24 C23 C22 121.3(2)
C24 C23 H23A 119.4
C22 C23 H23A 119.4
C23 C24 C25 117.79(19)
C23 C24 H24A 121.1
C25 C24 H24A 121.1
C24 C25 C20 120.99(19)
C24 C25 C26 129.75(18)
C20 C25 C26 109.26(18)
O3 C26 C25 126.98(19)
O3 C26 C9 125.77(19)
C25 C26 C9 107.22(15)
N1 C27 H27A 109.5
N1 C27 H27B 109.5
H27A C27 H27B 109.5
N1 C27 H27C 109.5
H27A C27 H27C 109.5
H27B C27 H27C 109.5

loop_
_geom_bond_atom_site_label_1
_geom_bond_atom_site_label_2
_geom_bond_distance
Br1 C1 1.906(2)
O1 C19 1.210(2)
O2 C18 1.214(2)
O3 C26 1.209(2)
N1 C9 1.445(3)
N1 C27 1.466(3)
N1 C8 1.473(3)
C1 C2 1.379(3)
C1 C6 1.383(3)
C2 C3 1.390(3)
C2 H2A 0.9500
C3 C4 1.395(3)
C3 H3A 0.9500
C4 C5 1.399(3)
C4 C7 1.510(3)
C5 C6 1.390(3)
C5 H5A 0.9500
C6 H6A 0.9500
C7 C8 1.546(3)
C7 C10 1.553(3)
C7 H7A 1.0000
C8 H8A 0.9900
C8 H8B 0.9900
C9 C19 1.545(3)
C9 C26 1.553(3)
C9 C10 1.583(3)
C10 C18 1.544(3)
C10 C11 1.546(3)
C11 C12 1.512(3)
C11 H11A 0.9900
C11 H11B 0.9900
C12 C17 1.388(3)
C12 C13 1.394(3)
C13 C14 1.389(3)
C13 H13A 0.9500
C14 C15 1.390(4)
C14 H14A 0.9500
C15 C16 1.380(3)
C15 H15A 0.9500
C16 C17 1.396(3)
C16 H16A 0.9500
C17 C18 1.472(3)
C19 C20 1.479(3)
C20 C21 1.392(3)
C20 C25 1.398(3)
C21 C22 1.380(3)
C21 H21A 0.9500
C22 C23 1.403(3)
C22 H22A 0.9500
C23 C24 1.387(3)
C23 H23A 0.9500
C24 C25 1.390(3)
C24 H24A 0.9500
C25 C26 1.488(3)
C27 H27A 0.9800
C27 H27B 0.9800
C27 H27C 0.9800

loop_
_geom_hbond_atom_site_label_D
_geom_hbond_atom_site_label_H
_geom_hbond_atom_site_label_A
_geom_hbond_site_symmetry_A
_geom_hbond_distance_DH
_geom_hbond_distance_HA
_geom_hbond_distance_DA
_geom_hbond_angle_DHA
_geom_hbond_publ_flag
C11 H11B O1 . 0.99 2.40 3.053(2) 123 yes
C15 H15A O2 4_656 0.95 2.44 3.163(3) 133 yes
C22 H22A O3 4_656 0.95 2.57 3.225(3) 126 yes

loop_
_geom_torsion_atom_site_label_1
_geom_torsion_atom_site_label_2
_geom_torsion_atom_site_label_3
_geom_torsion_atom_site_label_4
_geom_torsion
C6 C1 C2 C3 -2.2(3)
Br1 C1 C2 C3 177.23(14)
C1 C2 C3 C4 0.5(3)
C2 C3 C4 C5 1.2(3)
C2 C3 C4 C7 -179.53(18)
C3 C4 C5 C6 -1.2(3)
C7 C4 C5 C6 179.50(17)
C2 C1 C6 C5 2.2(3)
Br1 C1 C6 C5 -177.24(14)
C4 C5 C6 C1 -0.4(3)
C3 C4 C7 C8 40.8(2)
C5 C4 C7 C8 -139.97(18)
C3 C4 C7 C10 -81.7(2)
C5 C4 C7 C10 97.5(2)
C9 N1 C8 C7 -25.6(2)
C27 N1 C8 C7 -156.81(17)
C4 C7 C8 N1 -131.75(17)
C10 C7 C8 N1 -4.3(2)
C27 N1 C9 C19 -65.1(2)
C8 N1 C9 C19 164.97(16)
C27 N1 C9 C26 53.9(2)
C8 N1 C9 C26 -76.0(2)
C27 N1 C9 C10 174.03(16)
C8 N1 C9 C10 44.09(18)
C4 C7 C10 C18 -83.5(2)
C8 C7 C10 C18 148.17(16)
C4 C7 C10 C11 38.2(2)
C8 C7 C10 C11 -90.1(2)
C4 C7 C10 C9 157.30(16)
C8 C7 C10 C9 28.97(18)
N1 C9 C10 C18 -164.44(15)
C19 C9 C10 C18 72.7(2)
C26 C9 C10 C18 -39.5(2)
N1 C9 C10 C11 81.38(17)
C19 C9 C10 C11 -41.5(2)
C26 C9 C10 C11 -153.72(15)
N1 C9 C10 C7 -44.19(17)
C19 C9 C10 C7 -167.09(16)
C26 C9 C10 C7 80.71(17)
C18 C10 C11 C12 -20.64(19)
C7 C10 C11 C12 -147.24(17)
C9 C10 C11 C12 98.86(17)
C10 C11 C12 C17 14.9(2)
C10 C11 C12 C13 -165.8(2)
C17 C12 C13 C14 -1.7(3)
C11 C12 C13 C14 179.1(2)
C12 C13 C14 C15 0.9(3)
C13 C14 C15 C16 0.9(3)
C14 C15 C16 C17 -1.9(3)
C13 C12 C17 C16 0.6(3)
C11 C12 C17 C16 -179.99(19)
C13 C12 C17 C18 178.51(18)
C11 C12 C17 C18 -2.1(2)
C15 C16 C17 C12 1.2(3)
C15 C16 C17 C18 -176.3(2)
C12 C17 C18 O2 168.6(2)
C16 C17 C18 O2 -13.7(3)
C12 C17 C18 C10 -11.8(2)
C16 C17 C18 C10 165.9(2)
C11 C10 C18 O2 -160.17(19)
C7 C10 C18 O2 -30.2(3)
C9 C10 C18 O2 81.9(2)
C11 C10 C18 C17 20.3(2)
C7 C10 C18 C17 150.23(16)
C9 C10 C18 C17 -97.69(18)
N1 C9 C19 O1 -29.7(3)
C26 C9 C19 O1 -157.37(19)
C10 C9 C19 O1 84.8(2)
N1 C9 C19 C20 149.06(16)
C26 C9 C19 C20 21.41(19)
C10 C9 C19 C20 -96.38(18)
O1 C19 C20 C21 -16.3(3)
C9 C19 C20 C21 164.93(19)
O1 C19 C20 C25 163.7(2)
C9 C19 C20 C25 -15.0(2)
C25 C20 C21 C22 -0.1(3)
C19 C20 C21 C22 180.0(2)
C20 C21 C22 C23 -1.0(3)
C21 C22 C23 C24 1.1(3)
C22 C23 C24 C25 -0.1(3)
C23 C24 C25 C20 -1.0(3)
C23 C24 C25 C26 178.8(2)
C21 C20 C25 C24 1.1(3)
C19 C20 C25 C24 -178.89(18)
C21 C20 C25 C26 -178.72(18)
C19 C20 C25 C26 1.3(2)
C24 C25 C26 O3 14.7(4)
C20 C25 C26 O3 -165.4(2)
C24 C25 C26 C9 -166.9(2)
C20 C25 C26 C9 13.0(2)
N1 C9 C26 O3 31.6(3)
C19 C9 C26 O3 157.7(2)
C10 C9 C26 O3 -83.3(2)
N1 C9 C26 C25 -146.80(17)
C19 C9 C26 C25 -20.7(2)
C10 C9 C26 C25 98.26(18)

loop_
_cod_related_entry_id
_cod_related_entry_database
_cod_related_entry_code
1 ChemSpider 28522112
